data_4061266
loop_
_publ_author_name
'Ionkin, Alex S.'
'Marshall, William J.'

_publ_section_title
;
 Rare Organometallic Complex of Divalent, Four-Coordinate Iridium:
 Synthesis, Structural Characterization, and First Insights into Reactivity
;
_journal_coden_ASTM ORGND7
_journal_issue 25
_journal_name_full Organometallics
_journal_page_first 6031
_journal_page_last 6041
_journal_paper_doi 10.1021/om049444k
_journal_volume 23
_journal_year 2004
_chemical_formula_sum 'C12 H20.5 F6 Ir0.5 O P'
_chemical_formula_weight 421.85
_space_group_IT_number 14
_symmetry_cell_setting monoclinic
_symmetry_space_group_name_Hall '-P 2yn'
_symmetry_space_group_name_H-M 'P 1 21/n 1'
_cell_angle_alpha 90.00
_cell_angle_beta 107.020(4)
_cell_angle_gamma 90.00
_cell_formula_units_Z 4
_cell_length_a 11.2311(19)
_cell_length_b 9.6227(17)
_cell_length_c 14.919(3)
_cell_measurement_temperature 293(2)
_cell_volume 1541.7(5)
_diffrn_ambient_temperature 293(2)
_exptl_crystal_density_diffrn 1.817
_cod_depositor_comments
;
The following automatic conversions were performed:
'_symmetry_cell_setting' value 'Monoclinic' changed to 'monoclinic'
according to '/home/saulius/struct/CIF-dictionaries/cif_core.dic'
dictionary named 'cif_core.dic' version 2.4.1 from 2010-06-29.

Automatic conversion script
Id: cif_fix_enum 1527 2010-12-29 10:47:43Z saulius 
;
_cod_original_sg_symbol_H-M 'P 21/n'
_cod_original_formula_sum 'C12 H20.50 F6 Ir0.50 O P'
_cod_database_code 4061266

loop_
_symmetry_equiv_pos_as_xyz
'x, y, z'
'x+1/2, -y+1/2, z+1/2'
'-x, -y, -z'
'-x-1/2, y-1/2, -z-1/2'

loop_
_atom_site_label
_atom_site_type_symbol
_atom_site_fract_x
_atom_site_fract_y
_atom_site_fract_z
_atom_site_U_iso_or_equiv
_atom_site_adp_type
_atom_site_occupancy
_atom_site_symmetry_multiplicity
_atom_site_calc_flag
_atom_site_refinement_flags
_atom_site_disorder_assembly
_atom_site_disorder_group
Ir1 Ir 0.5000 0.5000 0.5000 0.01694(4) Uani 1 2 d S . .
P1 P 0.30752(6) 0.40374(7) 0.48482(5) 0.01929(12) Uani 1 1 d . . .
F1 F 0.2621(4) 0.7806(3) 0.5655(3) 0.1242(18) Uani 1 1 d . . .
F2 F 0.3948(2) 0.8227(2) 0.69447(19) 0.0569(6) Uani 1 1 d . . .
F3 F 0.2241(3) 0.7198(3) 0.6914(3) 0.1021(14) Uani 1 1 d . . .
F4 F 0.5108(3) 0.6161(3) 0.79690(15) 0.0572(7) Uani 1 1 d . . .
F5 F 0.3444(4) 0.5049(3) 0.7865(2) 0.0868(12) Uani 1 1 d . . .
F6 F 0.4869(3) 0.4106(3) 0.7397(2) 0.0854(11) Uani 1 1 d . . .
O1 O 0.4697(2) 0.6073(3) 0.60579(17) 0.0434(6) Uani 1 1 d . . .
C1 C 0.2676(2) 0.4850(3) 0.5852(2) 0.0247(5) Uani 1 1 d . . .
H1A H 0.1903 0.5363 0.5621 0.030 Uiso 1 1 calc R . .
H1B H 0.2548 0.4127 0.6268 0.030 Uiso 1 1 calc R . .
C2 C 0.3719(2) 0.5855(3) 0.64150(19) 0.0243(5) Uani 1 1 d . . .
C3 C 0.1842(3) 0.4640(4) 0.3773(2) 0.0317(6) Uani 1 1 d . . .
C4 C 0.2079(6) 0.6186(5) 0.3665(3) 0.0808(18) Uani 1 1 d . . .
H4A H 0.1568 0.6505 0.3066 0.121 Uiso 1 1 calc R . .
H4B H 0.2940 0.6327 0.3707 0.121 Uiso 1 1 calc R . .
H4C H 0.1878 0.6699 0.4153 0.121 Uiso 1 1 calc R . .
C5 C 0.2021(4) 0.3930(5) 0.2910(2) 0.0534(10) Uani 1 1 d . . .
H5A H 0.1508 0.4376 0.2356 0.080 Uiso 1 1 calc R . .
H5B H 0.1789 0.2969 0.2907 0.080 Uiso 1 1 calc R . .
H5C H 0.2879 0.3996 0.2923 0.080 Uiso 1 1 calc R . .
C6 C 0.0517(3) 0.4402(9) 0.3791(3) 0.097(2) Uani 1 1 d . . .
H6A H -0.0050 0.4712 0.3210 0.145 Uiso 1 1 calc R . .
H6B H 0.0371 0.4914 0.4301 0.145 Uiso 1 1 calc R . .
H6C H 0.0390 0.3429 0.3872 0.145 Uiso 1 1 calc R . .
C7 C 0.3005(3) 0.2109(3) 0.5031(2) 0.0279(6) Uani 1 1 d . . .
C8 C 0.3363(4) 0.1335(4) 0.4255(3) 0.0489(10) Uani 1 1 d . . .
H8A H 0.3507 0.0373 0.4424 0.073 Uiso 1 1 calc R . .
H8B H 0.4108 0.1735 0.4174 0.073 Uiso 1 1 calc R . .
H8C H 0.2701 0.1409 0.3680 0.073 Uiso 1 1 calc R . .
C9 C 0.1731(4) 0.1588(4) 0.5069(4) 0.0607(12) Uani 1 1 d . . .
H9A H 0.1798 0.0635 0.5267 0.091 Uiso 1 1 calc R . .
H9B H 0.1140 0.1662 0.4458 0.091 Uiso 1 1 calc R . .
H9C H 0.1456 0.2142 0.5506 0.091 Uiso 1 1 calc R . .
C10 C 0.3971(5) 0.1772(4) 0.5958(3) 0.0635(14) Uani 1 1 d . . .
H10A H 0.4015 0.0784 0.6050 0.095 Uiso 1 1 calc R . .
H10B H 0.3738 0.2206 0.6461 0.095 Uiso 1 1 calc R . .
H10D H 0.4770 0.2115 0.5948 0.095 Uiso 1 1 calc R . .
C11 C 0.3137(4) 0.7288(4) 0.6477(3) 0.0493(10) Uani 1 1 d . . .
C12 C 0.4283(4) 0.5297(4) 0.7423(2) 0.0442(9) Uani 1 1 d . . .
H1 H 0.5632 0.3992 0.5598 0.050 Uiso 0.50 1 d P . .

loop_
_atom_site_aniso_label
_atom_site_aniso_U_11
_atom_site_aniso_U_22
_atom_site_aniso_U_33
_atom_site_aniso_U_23
_atom_site_aniso_U_13
_atom_site_aniso_U_12
Ir1 0.01424(6) 0.01865(7) 0.01821(6) 0.00149(5) 0.00519(4) -0.00069(5)
P1 0.0162(2) 0.0205(3) 0.0216(3) 0.0006(2) 0.0062(2) -0.0017(2)
F1 0.161(4) 0.0280(14) 0.114(3) -0.0023(16) -0.069(3) 0.0133(18)
F2 0.0523(13) 0.0296(11) 0.0821(17) -0.0211(11) 0.0090(12) -0.0077(10)
F3 0.0562(17) 0.070(2) 0.198(4) -0.064(2) 0.066(2) -0.0066(15)
F4 0.0788(17) 0.0498(14) 0.0329(10) -0.0072(10) 0.0005(10) -0.0266(12)
F5 0.124(3) 0.107(3) 0.0426(14) -0.0137(14) 0.0460(17) -0.069(2)
F6 0.116(3) 0.0395(14) 0.0605(16) -0.0024(12) -0.0363(16) 0.0144(15)
O1 0.0349(11) 0.0629(17) 0.0422(12) -0.0282(12) 0.0267(10) -0.0272(11)
C1 0.0201(11) 0.0277(14) 0.0299(12) -0.0049(11) 0.0129(9) -0.0048(10)
C2 0.0221(11) 0.0256(14) 0.0281(12) -0.0041(10) 0.0121(9) -0.0033(10)
C3 0.0188(11) 0.0448(18) 0.0293(13) 0.0088(12) 0.0037(10) 0.0011(11)
C4 0.122(5) 0.041(2) 0.054(3) 0.017(2) -0.013(3) 0.017(3)
C5 0.050(2) 0.079(3) 0.0242(14) 0.0010(17) -0.0005(14) 0.004(2)
C6 0.0177(15) 0.219(7) 0.049(2) 0.052(4) 0.0046(15) 0.006(3)
C7 0.0339(14) 0.0232(14) 0.0278(13) -0.0014(11) 0.0109(11) -0.0056(11)
C8 0.079(3) 0.0282(17) 0.053(2) -0.0058(15) 0.040(2) 0.0001(18)
C9 0.064(3) 0.035(2) 0.100(4) -0.009(2) 0.051(3) -0.0214(19)
C10 0.095(3) 0.0267(18) 0.046(2) 0.0061(16) -0.016(2) 0.005(2)
C11 0.0390(18) 0.0278(18) 0.074(3) -0.0120(17) 0.0056(18) -0.0015(14)
C12 0.060(2) 0.042(2) 0.0277(15) -0.0048(13) 0.0093(15) -0.0156(17)

loop_
_geom_bond_atom_site_label_1
_geom_bond_atom_site_label_2
_geom_bond_distance
_geom_bond_site_symmetry_2
_geom_bond_publ_flag
Ir1 O1 1.997(2) 3_666 ?
Ir1 O1 1.997(2) . ?
Ir1 P1 2.3013(7) 3_666 ?
Ir1 P1 2.3013(7) . ?
P1 C1 1.858(3) . ?
P1 C3 1.878(3) . ?
P1 C7 1.881(3) . ?
F1 C11 1.293(5) . ?
F2 C11 1.327(4) . ?
F3 C11 1.352(5) . ?
F4 C12 1.331(4) . ?
F5 C12 1.320(5) . ?
F6 C12 1.328(5) . ?
O1 C2 1.370(3) . ?
C1 C2 1.561(4) . ?
C2 C11 1.540(5) . ?
C2 C12 1.547(5) . ?
C3 C6 1.514(5) . ?
C3 C5 1.521(5) . ?
C3 C4 1.529(6) . ?
C7 C10 1.522(5) . ?
C7 C8 1.526(4) . ?
C7 C9 1.533(5) . ?
